data_7228679
loop_
_publ_author_name
'Ershov, O. V.'
'Ievlev, M. Yu.'
'Belikov, M. Yu.'
'Naidenova, A. I.'
'Maksimova, V. N.'
'Tafeenko, V. A.'

_publ_section_title
;
 Synthesis, solution and solid-state fluorescence of
 2-diethylaminocinchomeronic dinitrile derivatives
;
_journal_issue 55
_journal_name_full 'RSC Adv.'
_journal_page_first 34886
_journal_paper_doi 10.1039/C7RA06217F
_journal_volume 7
_journal_year 2017
_chemical_formula_moiety 'C17 H16 N4'
_chemical_formula_sum 'C17 H16 N4'
_chemical_formula_weight 276.34
_chemical_name_systematic 2-(Diethylamino)-6-phenylpyridine-3,4-dicarbonitrile
_space_group_crystal_system monoclinic
_space_group_IT_number 14
_space_group_name_Hall '-P 2yn'
_space_group_name_H-M_alt 'P 1 21/n 1'
_symmetry_space_group_name_Hall '-P 2yn'
_symmetry_space_group_name_H-M 'P 1 21/n 1'
_atom_sites_solution_hydrogens geom
_audit_creation_method SHELXL-2014/7
_audit_update_record
;
2017-04-24 deposited with the CCDC.
2017-07-06 downloaded from the CCDC.
;
_cell_angle_alpha 90
_cell_angle_beta 97.680(4)
_cell_angle_gamma 90
_cell_formula_units_Z 4
_cell_length_a 7.3536(4)
_cell_length_b 15.7200(10)
_cell_length_c 13.2630(7)
_cell_measurement_reflns_used 684
_cell_measurement_temperature 295(2)
_cell_measurement_theta_max 56
_cell_measurement_theta_min 5
_cell_volume 1519.43(15)
_computing_cell_refinement 'STOE X-AREA'
_computing_data_collection 'STOE X-AREA'
_computing_data_reduction 'STOE X-RED'
_computing_structure_refinement 'SHELXL-2013 (Sheldrick, 2013)'
_computing_structure_solution 'SHELXS-97 (Sheldrick, 2008)'
_diffrn_ambient_temperature 295
_diffrn_detector Pilatus100K
_diffrn_detector_area_resol_mean 5.81
_diffrn_detector_type STOE
_diffrn_measured_fraction_theta_full 0.994
_diffrn_measured_fraction_theta_max 0.994
_diffrn_measurement_device_type 'stadivari pilatus100k'
_diffrn_measurement_method 'rotation method'
_diffrn_radiation_collimation 'focusing mirrors'
_diffrn_radiation_monochromator none
_diffrn_radiation_polarisn_norm 0
_diffrn_radiation_type 'Cu K\a'
_diffrn_radiation_wavelength 1.54186
_diffrn_reflns_av_R_equivalents 0.1160
_diffrn_reflns_av_unetI/netI 0.1592
_diffrn_reflns_Laue_measured_fraction_full 0.994
_diffrn_reflns_Laue_measured_fraction_max 0.994
_diffrn_reflns_limit_h_max 8
_diffrn_reflns_limit_h_min -3
_diffrn_reflns_limit_k_max 16
_diffrn_reflns_limit_k_min -18
_diffrn_reflns_limit_l_max 15
_diffrn_reflns_limit_l_min -15
_diffrn_reflns_number 10290
_diffrn_reflns_point_group_measured_fraction_full 0.994
_diffrn_reflns_point_group_measured_fraction_max 0.994
_diffrn_reflns_theta_full 66.470
_diffrn_reflns_theta_max 66.470
_diffrn_reflns_theta_min 4.385
_diffrn_source 'Cu GeniX 3D'
_diffrn_source_current 0.600
_diffrn_source_power 0.030
_diffrn_source_voltage 50
_exptl_absorpt_coefficient_mu 0.587
_exptl_absorpt_correction_T_max 0.657
_exptl_absorpt_correction_T_min 0.488
_exptl_absorpt_correction_type multi-scan
_exptl_absorpt_process_details
;
[c.f. r.h. blessing, acta cryst. (1995), a51, 33-38]
;
_exptl_crystal_colour yellow
_exptl_crystal_density_diffrn 1.208
_exptl_crystal_description prism
_exptl_crystal_F_000 584
_exptl_crystal_size_max .18
_exptl_crystal_size_mid .13
_exptl_crystal_size_min .11
_refine_diff_density_max 0.206
_refine_diff_density_min -0.232
_refine_diff_density_rms 0.068
_refine_ls_extinction_coef 0.00142(15)
_refine_ls_extinction_expression Fc^*^=kFc[1+0.001xFc^2^\l^3^/sin(2\q)]^-1/4^
_refine_ls_extinction_method 'SHELXL-2014/7 (Sheldrick 2014'
_refine_ls_goodness_of_fit_ref 0.655
_refine_ls_hydrogen_treatment constr
_refine_ls_matrix_type full
_refine_ls_number_parameters 193
_refine_ls_number_reflns 2666
_refine_ls_number_restraints 0
_refine_ls_restrained_S_all 0.655
_refine_ls_R_factor_all 0.1597
_refine_ls_R_factor_gt 0.0422
_refine_ls_shift/su_max 0.000
_refine_ls_shift/su_mean 0.000
_refine_ls_structure_factor_coef Fsqd
_refine_ls_weighting_details 'w=1/[\s^2^(Fo^2^)+(0.0316P)^2^] where P=(Fo^2^+2Fc^2^)/3'
_refine_ls_weighting_scheme calc
_refine_ls_wR_factor_gt 0.0726
_refine_ls_wR_factor_ref 0.0967
_reflns_Friedel_coverage 0.000
_reflns_number_gt 911
_reflns_number_total 2666
_reflns_threshold_expression 'I > 2\s(I)'
_cod_data_source_file c7ra06217f2.cif
_cod_data_source_block an128
_cod_database_code 7228679
_shelx_shelxl_version_number 2014/7
_shelx_space_group_comment
;
The symmetry employed for this shelxl refinement is uniquely defined
by the following loop, which should always be used as a source of
symmetry information in preference to the above space-group names.
They are only intended as comments.
;

loop_
_space_group_symop_operation_xyz
'x, y, z'
'-x+1/2, y+1/2, -z+1/2'
'-x, -y, -z'
'x-1/2, -y-1/2, z-1/2'

loop_
_atom_site_label
_atom_site_type_symbol
_atom_site_fract_x
_atom_site_fract_y
_atom_site_fract_z
_atom_site_U_iso_or_equiv
_atom_site_adp_type
_atom_site_occupancy
_atom_site_site_symmetry_order
_atom_site_calc_flag
_atom_site_refinement_flags_posn
_atom_site_refinement_flags_adp
N1 N 0.3043(3) 0.51881(13) 0.60390(16) 0.0453(6) Uani 1 1 d . .
N2 N 0.3908(3) 0.53737(14) 0.77363(16) 0.0554(7) Uani 1 1 d . .
N19 N 0.5131(5) 0.77978(18) 0.7814(2) 0.1127(12) Uani 1 1 d . .
N12 N 0.4047(4) 0.84241(19) 0.5066(2) 0.0964(10) Uani 1 1 d . .
C2 C 0.3675(4) 0.57382(17) 0.6796(2) 0.0453(7) Uani 1 1 d . .
C3 C 0.3998(4) 0.65946(17) 0.6581(2) 0.0462(7) Uani 1 1 d . .
C4 C 0.3599(4) 0.68607(17) 0.5561(2) 0.0475(7) Uani 1 1 d . .
C5 C 0.2932(4) 0.62929(17) 0.4816(2) 0.0496(8) Uani 1 1 d . .
H5 H 0.2652 0.6468 0.4143 0.060 Uiso 1 1 calc R U
C6 C 0.2687(3) 0.54553(17) 0.5084(2) 0.0433(7) Uani 1 1 d . .
C7 C 0.3247(4) 0.45134(18) 0.7880(2) 0.0641(9) Uani 1 1 d . .
H7A H 0.2136 0.4420 0.7411 0.077 Uiso 1 1 calc R U
H7B H 0.2934 0.4464 0.8565 0.077 Uiso 1 1 calc R U
C8 C 0.4621(5) 0.38288(19) 0.7718(2) 0.0826(11) Uani 1 1 d . .
H8A H 0.4825 0.3827 0.7018 0.124 Uiso 1 1 calc R U
H8B H 0.4154 0.3285 0.7889 0.124 Uiso 1 1 calc R U
H8C H 0.5758 0.3939 0.8144 0.124 Uiso 1 1 calc R U
C9 C 0.4875(5) 0.57833(19) 0.8649(2) 0.0715(10) Uani 1 1 d . .
H9A H 0.5715 0.6205 0.8443 0.086 Uiso 1 1 calc R U
H9B H 0.5597 0.5359 0.9055 0.086 Uiso 1 1 calc R U
C10 C 0.3596(6) 0.6208(2) 0.9293(2) 0.1078(14) Uani 1 1 d . .
H10A H 0.2913 0.6645 0.8904 0.162 Uiso 1 1 calc R U
H10B H 0.4297 0.6455 0.9883 0.162 Uiso 1 1 calc R U
H10C H 0.2764 0.5793 0.9502 0.162 Uiso 1 1 calc R U
C11 C 0.4637(4) 0.7240(2) 0.7294(2) 0.0667(10) Uani 1 1 d . .
C12 C 0.3860(4) 0.7730(2) 0.5301(2) 0.0628(9) Uani 1 1 d . .
C13 C 0.2031(4) 0.47921(17) 0.4320(2) 0.0443(7) Uani 1 1 d . .
C14 C 0.1602(4) 0.49956(18) 0.3292(2) 0.0560(8) Uani 1 1 d . .
H14 H 0.1693 0.5556 0.3078 0.067 Uiso 1 1 calc R U
C15 C 0.1040(4) 0.4364(2) 0.2587(2) 0.0647(9) Uani 1 1 d . .
H15 H 0.0769 0.4501 0.1901 0.078 Uiso 1 1 calc R U
C16 C 0.0884(4) 0.3543(2) 0.2897(3) 0.0688(10) Uani 1 1 d . .
H16 H 0.0510 0.3122 0.2421 0.083 Uiso 1 1 calc R U
C17 C 0.1278(4) 0.33360(19) 0.3907(3) 0.0705(10) Uani 1 1 d . .
H17 H 0.1163 0.2776 0.4116 0.085 Uiso 1 1 calc R U
C18 C 0.1846(4) 0.39624(19) 0.4616(2) 0.0583(9) Uani 1 1 d . .
H18 H 0.2104 0.3819 0.5300 0.070 Uiso 1 1 calc R U

loop_
_atom_site_aniso_label
_atom_site_aniso_U_11
_atom_site_aniso_U_22
_atom_site_aniso_U_33
_atom_site_aniso_U_23
_atom_site_aniso_U_13
_atom_site_aniso_U_12
N1 0.0470(16) 0.0479(14) 0.0397(14) -0.0009(12) 0.0013(12) 0.0009(11)
N2 0.0711(19) 0.0538(16) 0.0392(14) 0.0014(12) -0.0005(12) 0.0011(13)
N19 0.172(3) 0.067(2) 0.084(2) -0.0198(18) -0.038(2) 0.004(2)
N12 0.130(3) 0.068(2) 0.090(2) 0.0112(17) 0.0119(18) -0.0191(19)
C2 0.0443(19) 0.0517(19) 0.0390(18) 0.0029(16) 0.0025(14) 0.0052(14)
C3 0.045(2) 0.0462(19) 0.0458(18) -0.0014(15) 0.0013(14) 0.0011(14)
C4 0.0494(19) 0.0439(19) 0.0491(19) 0.0032(15) 0.0062(15) -0.0010(14)
C5 0.055(2) 0.053(2) 0.0397(16) 0.0043(15) 0.0037(14) -0.0008(15)
C6 0.0376(18) 0.0477(18) 0.0434(17) 0.0008(15) 0.0008(14) 0.0015(13)
C7 0.080(2) 0.062(2) 0.0515(18) 0.0104(15) 0.0111(16) 0.0045(18)
C8 0.093(3) 0.069(2) 0.086(2) 0.0134(18) 0.014(2) 0.012(2)
C9 0.088(3) 0.074(2) 0.0465(18) 0.0003(17) -0.0124(18) 0.0112(18)
C10 0.132(4) 0.129(3) 0.064(2) -0.028(2) 0.018(2) 0.017(3)
C11 0.085(3) 0.053(2) 0.057(2) -0.0052(18) -0.0117(18) 0.0078(18)
C12 0.075(2) 0.058(2) 0.0541(19) 0.0028(17) 0.0047(16) -0.0113(19)
C13 0.0375(19) 0.0494(19) 0.0450(18) -0.0053(15) 0.0016(14) -0.0002(13)
C14 0.055(2) 0.062(2) 0.0493(19) -0.0056(16) 0.0011(15) -0.0039(15)
C15 0.062(2) 0.082(3) 0.0481(19) -0.0128(19) 0.0008(16) -0.0093(18)
C16 0.062(3) 0.069(2) 0.073(3) -0.023(2) -0.0008(19) -0.0053(18)
C17 0.077(3) 0.056(2) 0.075(2) -0.0057(19) -0.002(2) -0.0091(16)
C18 0.060(2) 0.057(2) 0.0562(19) -0.0021(17) 0.0006(16) -0.0039(16)

loop_
_atom_type_symbol
_atom_type_description
_atom_type_scat_dispersion_real
_atom_type_scat_dispersion_imag
_atom_type_scat_source
C C 0.0181 0.0091 'International Tables Vol C Tables 4.2.6.8 and 6.1.1.4'
H H 0.0000 0.0000 'International Tables Vol C Tables 4.2.6.8 and 6.1.1.4'
N N 0.0311 0.0180 'International Tables Vol C Tables 4.2.6.8 and 6.1.1.4'

loop_
_geom_angle_atom_site_label_1
_geom_angle_atom_site_label_2
_geom_angle_atom_site_label_3
_geom_angle
C6 N1 C2 120.5(2)
C2 N2 C7 120.4(2)
C2 N2 C9 123.9(2)
C7 N2 C9 115.6(2)
N1 C2 N2 113.4(2)
N1 C2 C3 120.7(2)
N2 C2 C3 125.8(2)
C4 C3 C2 117.4(2)
C4 C3 C11 115.7(3)
C2 C3 C11 126.8(2)
C5 C4 C3 120.5(2)
C5 C4 C12 119.6(2)
C3 C4 C12 119.9(2)
C4 C5 C6 118.7(2)
C4 C5 H5 120.7
C6 C5 H5 120.7
N1 C6 C5 122.1(2)
N1 C6 C13 115.7(2)
C5 C6 C13 122.2(2)
N2 C7 C8 113.6(3)
N2 C7 H7A 108.8
C8 C7 H7A 108.8
N2 C7 H7B 108.8
C8 C7 H7B 108.8
H7A C7 H7B 107.7
C7 C8 H8A 109.5
C7 C8 H8B 109.5
H8A C8 H8B 109.5
C7 C8 H8C 109.5
H8A C8 H8C 109.5
H8B C8 H8C 109.5
N2 C9 C10 113.0(3)
N2 C9 H9A 109.0
C10 C9 H9A 109.0
N2 C9 H9B 109.0
C10 C9 H9B 109.0
H9A C9 H9B 107.8
C9 C10 H10A 109.5
C9 C10 H10B 109.5
H10A C10 H10B 109.5
C9 C10 H10C 109.5
H10A C10 H10C 109.5
H10B C10 H10C 109.5
N19 C11 C3 175.3(3)
N12 C12 C4 178.2(3)
C18 C13 C14 118.6(2)
C18 C13 C6 120.4(2)
C14 C13 C6 121.0(2)
C15 C14 C13 120.1(3)
C15 C14 H14 119.9
C13 C14 H14 119.9
C16 C15 C14 120.2(3)
C16 C15 H15 119.9
C14 C15 H15 119.9
C15 C16 C17 120.2(3)
C15 C16 H16 119.9
C17 C16 H16 119.9
C16 C17 C18 120.0(3)
C16 C17 H17 120.0
C18 C17 H17 120.0
C13 C18 C17 120.8(3)
C13 C18 H18 119.6
C17 C18 H18 119.6

loop_
_geom_bond_atom_site_label_1
_geom_bond_atom_site_label_2
_geom_bond_distance
N1 C6 1.327(3)
N1 C2 1.359(3)
N2 C2 1.362(3)
N2 C7 1.458(3)
N2 C9 1.468(3)
N19 C11 1.144(3)
N12 C12 1.148(3)
C2 C3 1.403(3)
C3 C4 1.409(3)
C3 C11 1.423(4)
C4 C5 1.373(3)
C4 C12 1.428(4)
C5 C6 1.382(3)
C5 H5 0.9300
C6 C13 1.489(3)
C7 C8 1.511(4)
C7 H7A 0.9700
C7 H7B 0.9700
C8 H8A 0.9600
C8 H8B 0.9600
C8 H8C 0.9600
C9 C10 1.509(4)
C9 H9A 0.9700
C9 H9B 0.9700
C10 H10A 0.9600
C10 H10B 0.9600
C10 H10C 0.9600
C13 C18 1.374(3)
C13 C14 1.395(3)
C14 C15 1.388(3)
C14 H14 0.9300
C15 C16 1.364(4)
C15 H15 0.9300
C16 C17 1.371(4)
C16 H16 0.9300
C17 C18 1.387(4)
C17 H17 0.9300
C18 H18 0.9300
